data_4324123
loop_
_publ_author_name
'Dheeraj Kumar'
'Nem Singh'
'Karunesh Keshav'
'Anil J. Elias'

_publ_contact_author_address
;DEPARTMENT OF CHEMISTRY
INDIAN INSTITUTE OF TECHNOLOGY DELHI
HAUZ KHAS, NEW DELHI 110016
INDIA
;
_publ_contact_author_email elias@chemistry.iitd.ac.in
_publ_contact_author_fax +91-11-26581504
_publ_contact_author_name 'Prof.Anil J. Elias'
_publ_contact_author_phone +91-11-26591504
_publ_section_title
;
 Ring-Closing Metathesis Reactions of Terminal Alkene-Derived Cyclic
 Phosphazenes
;
_journal_name_full 'Inorganic Chemistry'
_journal_page_first 250
_journal_page_last 260
_journal_paper_doi 10.1021/ic101884s
_journal_volume 50
_journal_year 2011
_chemical_formula_moiety 'C14 H17 N3 O5 P2 S'
_chemical_formula_sum 'C14 H17 N3 O5 P2 S'
_chemical_formula_weight 401.32
_chemical_name_systematic
; 
 ? 
;
_space_group_IT_number 2
_symmetry_cell_setting triclinic
_symmetry_space_group_name_Hall '-P 1'
_symmetry_space_group_name_H-M 'P -1'
_atom_sites_solution_hydrogens geom
_atom_sites_solution_primary direct
_atom_sites_solution_secondary difmap
_audit_creation_method SHELXL-97
_cell_angle_alpha 90.384(3)
_cell_angle_beta 106.380(3)
_cell_angle_gamma 103.641(3)
_cell_formula_units_Z 2
_cell_length_a 8.6293(16)
_cell_length_b 8.6591(16)
_cell_length_c 12.639(2)
_cell_measurement_reflns_used 6748
_cell_measurement_temperature 293(2)
_cell_measurement_theta_max 24
_cell_measurement_theta_min 2.46
_cell_volume 877.8(3)
_computing_cell_refinement 'Bruker SMART'
_computing_data_collection 'Bruker SMART'
_computing_data_reduction 'Bruker SAINT'
_computing_molecular_graphics 'Bruker SHELXTL'
_computing_publication_material 'Bruker SHELXTL'
_computing_structure_refinement 'SHELXL-97 (Sheldrick, 1997)'
_computing_structure_solution 'SHELXS-97 (Sheldrick, 1990)'
_diffrn_ambient_temperature 293(2)
_diffrn_measured_fraction_theta_full 0.992
_diffrn_measured_fraction_theta_max 0.992
_diffrn_measurement_device_type 'CCD area detector'
_diffrn_measurement_method 'phi and omega scans'
_diffrn_radiation_monochromator graphite
_diffrn_radiation_source 'fine-focus sealed tube'
_diffrn_radiation_type MoK\a
_diffrn_radiation_wavelength 0.71073
_diffrn_reflns_av_R_equivalents 0.0413
_diffrn_reflns_av_sigmaI/netI 0.0529
_diffrn_reflns_limit_h_max 9
_diffrn_reflns_limit_h_min -9
_diffrn_reflns_limit_k_max 9
_diffrn_reflns_limit_k_min -9
_diffrn_reflns_limit_l_max 14
_diffrn_reflns_limit_l_min -14
_diffrn_reflns_number 7502
_diffrn_reflns_theta_full 24.00
_diffrn_reflns_theta_max 24.00
_diffrn_reflns_theta_min 1.68
_exptl_absorpt_coefficient_mu 0.398
_exptl_absorpt_correction_type none
_exptl_crystal_colour colorless
_exptl_crystal_density_diffrn 1.518
_exptl_crystal_density_method 'not measured'
_exptl_crystal_description block
_exptl_crystal_F_000 416
_exptl_crystal_size_max 0.183
_exptl_crystal_size_mid 0.159
_exptl_crystal_size_min 0.091
_refine_diff_density_max 0.423
_refine_diff_density_min -0.434
_refine_diff_density_rms 0.080
_refine_ls_extinction_method none
_refine_ls_goodness_of_fit_ref 1.203
_refine_ls_hydrogen_treatment constr
_refine_ls_matrix_type full
_refine_ls_number_parameters 226
_refine_ls_number_reflns 2726
_refine_ls_number_restraints 0
_refine_ls_restrained_S_all 1.203
_refine_ls_R_factor_all 0.0977
_refine_ls_R_factor_gt 0.0812
_refine_ls_shift/su_max 0.000
_refine_ls_shift/su_mean 0.000
_refine_ls_structure_factor_coef Fsqd
_refine_ls_weighting_details 'calc w=1/[\s^2^(Fo^2^)+(0.0719P)^2^+1.4317P] where P=(Fo^2^+2Fc^2^)/3'
_refine_ls_weighting_scheme calc
_refine_ls_wR_factor_gt 0.1723
_refine_ls_wR_factor_ref 0.1814
_reflns_number_gt 2350
_reflns_number_total 2749
_reflns_threshold_expression >2sigma(I)
_cod_data_source_file ic101884s_si_001_5.cif
_cod_data_source_block 8
_cod_original_sg_symbol_Hall -P1
_cod_database_code 4324123

loop_
_symmetry_equiv_pos_as_xyz
'x, y, z'
'-x, -y, -z'

loop_
_atom_site_label
_atom_site_type_symbol
_atom_site_fract_x
_atom_site_fract_y
_atom_site_fract_z
_atom_site_U_iso_or_equiv
_atom_site_adp_type
_atom_site_occupancy
_atom_site_symmetry_multiplicity
_atom_site_calc_flag
_atom_site_refinement_flags
_atom_site_disorder_assembly
_atom_site_disorder_group
S1 S 0.01686(16) 0.24237(16) 0.24959(11) 0.0355(4) Uani 1 1 d . . .
P1 P 0.29340(19) 0.19780(17) 0.41229(11) 0.0370(4) Uani 1 1 d . . .
P2 P 0.30434(18) 0.22503(17) 0.19763(11) 0.0361(4) Uani 1 1 d . . .
O1 O -0.1525(5) 0.1518(5) 0.2129(3) 0.0499(11) Uani 1 1 d . . .
O2 O 0.3736(5) 0.3262(4) 0.5129(3) 0.0523(11) Uani 1 1 d . . .
O3 O 0.3091(5) 0.0354(4) 0.4630(3) 0.0452(10) Uani 1 1 d . . .
O4 O 0.3272(5) 0.0798(4) 0.1341(3) 0.0449(10) Uani 1 1 d . . .
O5 O 0.3912(5) 0.3748(4) 0.1483(3) 0.0502(10) Uani 1 1 d . . .
N1 N 0.1043(6) 0.2056(6) 0.3688(4) 0.0447(12) Uani 1 1 d . . .
N2 N 0.3928(6) 0.2218(6) 0.3252(4) 0.0459(12) Uani 1 1 d . . .
N3 N 0.1126(5) 0.2240(6) 0.1650(3) 0.0414(11) Uani 1 1 d . . .
C1 C 0.0099(6) 0.4443(6) 0.2568(5) 0.0388(13) Uani 1 1 d . . .
C2 C 0.0403(9) 0.5406(8) 0.1755(6) 0.0646(19) Uani 1 1 d . . .
H2 H 0.0708 0.5027 0.1173 0.078 Uiso 1 1 calc R . .
C3 C 0.0242(10) 0.6980(9) 0.1821(9) 0.087(3) Uani 1 1 d . . .
H3 H 0.0485 0.7658 0.1290 0.105 Uiso 1 1 calc R . .
C4 C -0.0256(11) 0.7522(9) 0.2636(9) 0.089(3) Uani 1 1 d . . .
H4 H -0.0390 0.8555 0.2653 0.107 Uiso 1 1 calc R . .
C5 C -0.0561(11) 0.6570(11) 0.3428(8) 0.092(3) Uani 1 1 d . . .
H5 H -0.0884 0.6958 0.3998 0.110 Uiso 1 1 calc R . .
C6 C -0.0399(9) 0.5023(8) 0.3404(6) 0.0644(19) Uani 1 1 d . . .
H6 H -0.0626 0.4371 0.3951 0.077 Uiso 1 1 calc R . .
C7 C 0.5296(8) 0.3226(8) 0.5930(5) 0.0614(19) Uani 1 1 d . . .
H7A H 0.5830 0.4285 0.6294 0.074 Uiso 1 1 calc R . .
H7B H 0.6027 0.2934 0.5547 0.074 Uiso 1 1 calc R . .
C8 C 0.5079(8) 0.2099(9) 0.6767(5) 0.0594(18) Uani 1 1 d . . .
H8 H 0.5815 0.2394 0.7473 0.071 Uiso 1 1 calc R . .
C9 C 0.3989(8) 0.0743(8) 0.6648(5) 0.0537(16) Uani 1 1 d . . .
H9 H 0.4045 0.0192 0.7281 0.064 Uiso 1 1 calc R . .
C10 C 0.2677(8) -0.0040(7) 0.5645(5) 0.0478(15) Uani 1 1 d . . .
H10A H 0.2466 -0.1185 0.5687 0.057 Uiso 1 1 calc R . .
H10B H 0.1658 0.0266 0.5623 0.057 Uiso 1 1 calc R . .
C11 C 0.2834(9) 0.0709(9) 0.0144(5) 0.0613(19) Uani 1 1 d . . .
H11A H 0.1815 0.1056 -0.0143 0.074 Uiso 1 1 calc R . .
H11B H 0.2616 -0.0393 -0.0132 0.074 Uiso 1 1 calc R . .
C12 C 0.4138(12) 0.1684(12) -0.0271(6) 0.078(2) Uani 1 1 d . . .
H12 H 0.4130 0.1376 -0.0980 0.094 Uiso 1 1 calc R . .
C13 C 0.5302(11) 0.2923(11) 0.0224(7) 0.075(2) Uani 1 1 d . . .
H13 H 0.6084 0.3340 -0.0144 0.090 Uiso 1 1 calc R . .
C14 C 0.5534(8) 0.3761(8) 0.1319(6) 0.0613(19) Uani 1 1 d . . .
H14A H 0.6155 0.3237 0.1908 0.074 Uiso 1 1 calc R . .
H14B H 0.6171 0.4854 0.1350 0.074 Uiso 1 1 calc R . .

loop_
_atom_site_aniso_label
_atom_site_aniso_U_11
_atom_site_aniso_U_22
_atom_site_aniso_U_33
_atom_site_aniso_U_23
_atom_site_aniso_U_13
_atom_site_aniso_U_12
S1 0.0347(8) 0.0373(8) 0.0345(8) 0.0010(6) 0.0074(6) 0.0121(6)
P1 0.0470(9) 0.0368(8) 0.0267(8) 0.0039(6) 0.0070(6) 0.0143(7)
P2 0.0407(9) 0.0413(8) 0.0289(8) 0.0028(6) 0.0084(6) 0.0174(7)
O1 0.043(2) 0.047(2) 0.054(3) -0.0033(19) 0.010(2) 0.0040(19)
O2 0.075(3) 0.040(2) 0.036(2) 0.0026(18) 0.007(2) 0.015(2)
O3 0.062(3) 0.043(2) 0.035(2) 0.0075(17) 0.0131(19) 0.0223(19)
O4 0.055(3) 0.048(2) 0.037(2) 0.0043(18) 0.0140(18) 0.0225(19)
O5 0.058(3) 0.043(2) 0.057(3) 0.015(2) 0.022(2) 0.019(2)
N1 0.054(3) 0.058(3) 0.036(3) 0.013(2) 0.024(2) 0.026(2)
N2 0.043(3) 0.064(3) 0.033(3) 0.009(2) 0.005(2) 0.024(2)
N3 0.039(3) 0.057(3) 0.027(2) -0.002(2) 0.005(2) 0.015(2)
C1 0.034(3) 0.038(3) 0.041(3) -0.001(3) 0.006(3) 0.010(2)
C2 0.069(5) 0.052(4) 0.080(5) 0.013(4) 0.026(4) 0.023(3)
C3 0.081(6) 0.057(5) 0.132(8) 0.047(5) 0.038(6) 0.022(4)
C4 0.087(6) 0.040(4) 0.132(8) 0.005(5) 0.010(6) 0.028(4)
C5 0.112(7) 0.073(6) 0.094(7) -0.035(5) 0.015(5) 0.049(5)
C6 0.087(5) 0.059(4) 0.053(4) -0.005(3) 0.018(4) 0.033(4)
C7 0.062(4) 0.059(4) 0.041(4) -0.007(3) 0.002(3) -0.012(3)
C8 0.056(4) 0.083(5) 0.028(3) 0.002(3) -0.002(3) 0.014(4)
C9 0.059(4) 0.070(5) 0.034(3) 0.013(3) 0.011(3) 0.022(4)
C10 0.060(4) 0.038(3) 0.051(4) 0.017(3) 0.022(3) 0.015(3)
C11 0.070(5) 0.080(5) 0.039(4) -0.008(3) 0.011(3) 0.033(4)
C12 0.100(7) 0.108(7) 0.048(4) 0.007(5) 0.033(5) 0.051(6)
C13 0.077(6) 0.116(7) 0.066(5) 0.047(5) 0.054(5) 0.049(5)
C14 0.046(4) 0.062(4) 0.071(5) 0.026(4) 0.012(3) 0.008(3)

loop_
_atom_type_symbol
_atom_type_description
_atom_type_scat_dispersion_real
_atom_type_scat_dispersion_imag
_atom_type_scat_source
C C 0.0033 0.0016 'International Tables Vol C Tables 4.2.6.8 and 6.1.1.4'
H H 0.0000 0.0000 'International Tables Vol C Tables 4.2.6.8 and 6.1.1.4'
N N 0.0061 0.0033 'International Tables Vol C Tables 4.2.6.8 and 6.1.1.4'
O O 0.0106 0.0060 'International Tables Vol C Tables 4.2.6.8 and 6.1.1.4'
P P 0.1023 0.0942 'International Tables Vol C Tables 4.2.6.8 and 6.1.1.4'
S S 0.1246 0.1234 'International Tables Vol C Tables 4.2.6.8 and 6.1.1.4'

loop_
_geom_angle_atom_site_label_1
_geom_angle_atom_site_label_2
_geom_angle_atom_site_label_3
_geom_angle
_geom_angle_site_symmetry_1
_geom_angle_site_symmetry_3
_geom_angle_publ_flag
O1 S1 N3 111.9(2) . . ?
O1 S1 N1 111.0(3) . . ?
N3 S1 N1 113.7(2) . . ?
O1 S1 C1 106.1(2) . . ?
N3 S1 C1 106.8(3) . . ?
N1 S1 C1 106.7(3) . . ?
N2 P1 O2 112.1(3) . . ?
N2 P1 O3 107.3(2) . . ?
O2 P1 O3 104.8(2) . . ?
N2 P1 N1 116.0(2) . . ?
O2 P1 N1 104.9(2) . . ?
O3 P1 N1 111.3(2) . . ?
O5 P2 O4 104.5(2) . . ?
O5 P2 N2 111.8(2) . . ?
O4 P2 N2 108.5(2) . . ?
O5 P2 N3 106.1(2) . . ?
O4 P2 N3 109.5(2) . . ?
N2 P2 N3 115.9(2) . . ?
C7 O2 P1 120.5(4) . . ?
C10 O3 P1 121.1(3) . . ?
C11 O4 P2 119.4(4) . . ?
C14 O5 P2 117.3(3) . . ?
S1 N1 P1 124.8(3) . . ?
P1 N2 P2 122.1(3) . . ?
S1 N3 P2 124.3(3) . . ?
C2 C1 C6 119.5(6) . . ?
C2 C1 S1 120.8(5) . . ?
C6 C1 S1 119.5(5) . . ?
C1 C2 C3 118.5(7) . . ?
C1 C2 H2 120.7 . . ?
C3 C2 H2 120.7 . . ?
C4 C3 C2 121.2(8) . . ?
C4 C3 H3 119.4 . . ?
C2 C3 H3 119.4 . . ?
C3 C4 C5 120.0(7) . . ?
C3 C4 H4 120.0 . . ?
C5 C4 H4 120.0 . . ?
C4 C5 C6 120.8(8) . . ?
C4 C5 H5 119.6 . . ?
C6 C5 H5 119.6 . . ?
C1 C6 C5 120.0(7) . . ?
C1 C6 H6 120.0 . . ?
C5 C6 H6 120.0 . . ?
O2 C7 C8 112.7(5) . . ?
O2 C7 H7A 109.1 . . ?
C8 C7 H7A 109.1 . . ?
O2 C7 H7B 109.1 . . ?
C8 C7 H7B 109.1 . . ?
H7A C7 H7B 107.8 . . ?
C9 C8 C7 128.2(6) . . ?
C9 C8 H8 115.9 . . ?
C7 C8 H8 115.9 . . ?
C8 C9 C10 128.6(6) . . ?
C8 C9 H9 115.7 . . ?
C10 C9 H9 115.7 . . ?
O3 C10 C9 113.7(5) . . ?
O3 C10 H10A 108.8 . . ?
C9 C10 H10A 108.8 . . ?
O3 C10 H10B 108.8 . . ?
C9 C10 H10B 108.8 . . ?
H10A C10 H10B 107.7 . . ?
O4 C11 C12 113.0(6) . . ?
O4 C11 H11A 109.0 . . ?
C12 C11 H11A 109.0 . . ?
O4 C11 H11B 109.0 . . ?
C12 C11 H11B 109.0 . . ?
H11A C11 H11B 107.8 . . ?
C13 C12 C11 128.2(7) . . ?
C13 C12 H12 115.9 . . ?
C11 C12 H12 115.9 . . ?
C12 C13 C14 127.5(7) . . ?
C12 C13 H13 116.2 . . ?
C14 C13 H13 116.2 . . ?
O5 C14 C13 110.5(5) . . ?
O5 C14 H14A 109.5 . . ?
C13 C14 H14A 109.5 . . ?
O5 C14 H14B 109.5 . . ?
C13 C14 H14B 109.5 . . ?
H14A C14 H14B 108.1 . . ?

loop_
_geom_bond_atom_site_label_1
_geom_bond_atom_site_label_2
_geom_bond_distance
_geom_bond_site_symmetry_2
_geom_bond_publ_flag
S1 O1 1.427(4) . ?
S1 N3 1.552(5) . ?
S1 N1 1.555(5) . ?
S1 C1 1.766(5) . ?
P1 N2 1.562(5) . ?
P1 O2 1.567(4) . ?
P1 O3 1.569(4) . ?
P1 N1 1.586(5) . ?
P2 O5 1.565(4) . ?
P2 O4 1.567(4) . ?
P2 N2 1.581(4) . ?
P2 N3 1.586(5) . ?
O2 C7 1.445(7) . ?
O3 C10 1.448(7) . ?
O4 C11 1.450(7) . ?
O5 C14 1.469(7) . ?
C1 C2 1.371(8) . ?
C1 C6 1.380(8) . ?
C2 C3 1.406(10) . ?
C2 H2 0.9300 . ?
C3 C4 1.343(12) . ?
C3 H3 0.9300 . ?
C4 C5 1.344(12) . ?
C4 H4 0.9300 . ?
C5 C6 1.380(10) . ?
C5 H5 0.9300 . ?
C6 H6 0.9300 . ?
C7 C8 1.465(9) . ?
C7 H7A 0.9700 . ?
C7 H7B 0.9700 . ?
C8 C9 1.297(9) . ?
C8 H8 0.9300 . ?
C9 C10 1.472(8) . ?
C9 H9 0.9300 . ?
C10 H10A 0.9700 . ?
C10 H10B 0.9700 . ?
C11 C12 1.465(11) . ?
C11 H11A 0.9700 . ?
C11 H11B 0.9700 . ?
C12 C13 1.295(11) . ?
C12 H12 0.9300 . ?
C13 C14 1.499(11) . ?
C13 H13 0.9300 . ?
C14 H14A 0.9700 . ?
C14 H14B 0.9700 . ?

loop_
_geom_torsion_atom_site_label_1
_geom_torsion_atom_site_label_2
_geom_torsion_atom_site_label_3
_geom_torsion_atom_site_label_4
_geom_torsion
_geom_torsion_site_symmetry_1
_geom_torsion_site_symmetry_2
_geom_torsion_site_symmetry_3
_geom_torsion_site_symmetry_4
_geom_torsion_publ_flag
N2 P1 O2 C7 -71.4(5) . . . . ?
O3 P1 O2 C7 44.7(5) . . . . ?
N1 P1 O2 C7 161.9(4) . . . . ?
N2 P1 O3 C10 164.4(4) . . . . ?
O2 P1 O3 C10 45.1(5) . . . . ?
N1 P1 O3 C10 -67.8(4) . . . . ?
O5 P2 O4 C11 -49.8(5) . . . . ?
N2 P2 O4 C11 -169.3(4) . . . . ?
N3 P2 O4 C11 63.4(5) . . . . ?
O4 P2 O5 C14 -43.7(5) . . . . ?
N2 P2 O5 C14 73.5(5) . . . . ?
N3 P2 O5 C14 -159.3(4) . . . . ?
O1 S1 N1 P1 143.9(3) . . . . ?
N3 S1 N1 P1 16.6(5) . . . . ?
C1 S1 N1 P1 -101.0(4) . . . . ?
N2 P1 N1 S1 -2.9(5) . . . . ?
O2 P1 N1 S1 121.4(4) . . . . ?
O3 P1 N1 S1 -125.8(3) . . . . ?
O2 P1 N2 P2 -130.3(3) . . . . ?
O3 P1 N2 P2 115.2(3) . . . . ?
N1 P1 N2 P2 -9.8(5) . . . . ?
O5 P2 N2 P1 129.0(3) . . . . ?
O4 P2 N2 P1 -116.3(3) . . . . ?
N3 P2 N2 P1 7.3(5) . . . . ?
O1 S1 N3 P2 -146.2(3) . . . . ?
N1 S1 N3 P2 -19.4(5) . . . . ?
C1 S1 N3 P2 98.1(4) . . . . ?
O5 P2 N3 S1 -116.4(4) . . . . ?
O4 P2 N3 S1 131.4(3) . . . . ?
N2 P2 N3 S1 8.4(5) . . . . ?
O1 S1 C1 C2 -102.1(5) . . . . ?
N3 S1 C1 C2 17.5(6) . . . . ?
N1 S1 C1 C2 139.5(5) . . . . ?
O1 S1 C1 C6 72.5(5) . . . . ?
N3 S1 C1 C6 -167.9(5) . . . . ?
N1 S1 C1 C6 -45.9(6) . . . . ?
C6 C1 C2 C3 1.9(10) . . . . ?
S1 C1 C2 C3 176.6(5) . . . . ?
C1 C2 C3 C4 -2.4(12) . . . . ?
C2 C3 C4 C5 2.1(14) . . . . ?
C3 C4 C5 C6 -1.3(14) . . . . ?
C2 C1 C6 C5 -1.1(10) . . . . ?
S1 C1 C6 C5 -175.9(6) . . . . ?
C4 C5 C6 C1 0.8(12) . . . . ?
P1 O2 C7 C8 -82.2(6) . . . . ?
O2 C7 C8 C9 33.9(10) . . . . ?
C7 C8 C9 C10 0.1(13) . . . . ?
P1 O3 C10 C9 -78.7(6) . . . . ?
C8 C9 C10 O3 29.1(10) . . . . ?
P2 O4 C11 C12 81.2(6) . . . . ?
O4 C11 C12 C13 -23.7(11) . . . . ?
C11 C12 C13 C14 -5.4(14) . . . . ?
P2 O5 C14 C13 85.6(6) . . . . ?
C12 C13 C14 O5 -35.5(10) . . . . ?

loop_
_cod_related_entry_id
_cod_related_entry_database
_cod_related_entry_code
1 ChemSpider 30661149
